data_1530369
loop_
_publ_author_name
'Matuszewski, J.'
'Kropiwnicka, J.'
'Znamierowska, T.'

_publ_section_title
;
 The Crystal Structure of Lanthanum Metaphosphate La P3 O9
;
_journal_name_full 'Journal of Solid State Chemistry'
_journal_page_first 285
_journal_page_last 290
_journal_volume 75
_journal_year 1988
_chemical_formula_sum 'La O9 P3'
_chemical_name_systematic 'La P3 O9'
_space_group_IT_number 20
_symmetry_space_group_name_Hall 'C 2c 2'
_symmetry_space_group_name_H-M 'C 2 2 21'
_cell_angle_alpha 90
_cell_angle_beta 90
_cell_angle_gamma 90
_cell_formula_units_Z 4
_cell_length_a 11.303
_cell_length_b 8.648
_cell_length_c 7.397
_cell_volume 723.045
_citation_journal_id_ASTM JSSCBI
_cod_data_source_file Matuszewski_JSSCBI_1988_1640.cif
_cod_data_source_block La1O9P3
_cod_original_cell_volume 723.0445
_cod_original_formula_sum 'La1 O9 P3'
_cod_database_code 1530369

loop_
_symmetry_equiv_pos_as_xyz
x,y,z
-x,-y,z+1/2
x,-y,-z
-x,y,-z+1/2
x+1/2,y+1/2,z
-x+1/2,-y+1/2,z+1/2
x+1/2,-y+1/2,-z
-x+1/2,y+1/2,-z+1/2

loop_
_atom_site_label
_atom_site_type_symbol
_atom_site_fract_x
_atom_site_fract_y
_atom_site_fract_z
_atom_site_occupancy
_atom_site_U_iso_or_equiv
P1 P+5 0 0.748 0.25 1 0.0
O5 O-2 0.3917 0.1395 0.2876 1 0.0
O1 O-2 0.3738 0 0 1 0.0
La1 La+3 0 0.12848 0.25 1 0.0
O3 O-2 0.197 0.0255 0.2112 1 0.0
O2 O-2 0.4815 0.3451 0.084 1 0.0
P2 P+5 0.3252 0.994 0.2016 1 0.0
O4 O-2 0.1279 0.3528 0.2129 1 0.0
